data_4329361
loop_
_publ_author_name
'Jia Li'
'Jun Tao'
'Rong-Bin Huang'
'Lan-Sun Zheng'

_publ_contact_author_address
;
Department of Chemistry
Xiamen University
Xiamen 361005
P. R. China
;
_publ_contact_author_email taojun@xmu.edu.cn
_publ_contact_author_name 'Prof. Jun Tao'
_publ_contact_author_phone 86-592-2188138
_publ_section_title
;
 Magnetic Nanosized {MII24}-Wheel-Based (M = Co, Ni) Coordination Polymers
;
_journal_name_full 'Inorganic Chemistry'
_journal_page_first 5988
_journal_page_last 5990
_journal_paper_doi 10.1021/ic300487a
_journal_volume 51
_journal_year 2012
_chemical_formula_sum 'C18 H50 Co4 O26 S6'
_chemical_formula_weight 1110.66
_chemical_name_systematic
; 
 ? 
;
_space_group_IT_number 148
_symmetry_cell_setting trigonal
_symmetry_space_group_name_Hall '-R 3'
_symmetry_space_group_name_H-M 'R -3 :H'
_atom_sites_solution_hydrogens geom
_atom_sites_solution_primary direct
_atom_sites_solution_secondary difmap
_audit_creation_method SHELXL-97
_cell_angle_alpha 90.00
_cell_angle_beta 90.00
_cell_angle_gamma 120.00
_cell_formula_units_Z 18
_cell_length_a 27.402(4)
_cell_length_b 27.402(4)
_cell_length_c 28.865(6)
_cell_measurement_temperature 173(2)
_cell_volume 18770(5)
_computing_structure_refinement 'SHELXL-97 (Sheldrick, 1997)'
_computing_structure_solution 'SHELXS-97 (Sheldrick, 1990)'
_diffrn_ambient_temperature 173(2)
_diffrn_measured_fraction_theta_full 0.997
_diffrn_measured_fraction_theta_max 0.997
_diffrn_radiation_monochromator graphite
_diffrn_radiation_source 'fine-focus sealed tube'
_diffrn_radiation_type MoK\a
_diffrn_radiation_wavelength 0.71073
_diffrn_reflns_av_R_equivalents 0.1590
_diffrn_reflns_av_sigmaI/netI 0.1202
_diffrn_reflns_limit_h_max 35
_diffrn_reflns_limit_h_min -35
_diffrn_reflns_limit_k_max 32
_diffrn_reflns_limit_k_min -35
_diffrn_reflns_limit_l_max 37
_diffrn_reflns_limit_l_min -37
_diffrn_reflns_number 60232
_diffrn_reflns_theta_full 27.48
_diffrn_reflns_theta_max 27.48
_diffrn_reflns_theta_min 3.17
_exptl_absorpt_coefficient_mu 1.948
_exptl_absorpt_correction_T_max 0.8290
_exptl_absorpt_correction_T_min 0.8290
_exptl_crystal_colour red
_exptl_crystal_density_diffrn 1.769
_exptl_crystal_description block
_exptl_crystal_F_000 10260
_exptl_crystal_size_max 0.10
_exptl_crystal_size_mid 0.10
_exptl_crystal_size_min 0.10
_refine_diff_density_max 1.542
_refine_diff_density_min -0.882
_refine_diff_density_rms 0.126
_refine_ls_extinction_method none
_refine_ls_goodness_of_fit_ref 1.013
_refine_ls_hydrogen_treatment constr
_refine_ls_matrix_type full
_refine_ls_number_parameters 370
_refine_ls_number_reflns 9545
_refine_ls_number_restraints 0
_refine_ls_restrained_S_all 1.013
_refine_ls_R_factor_all 0.1602
_refine_ls_R_factor_gt 0.0866
_refine_ls_shift/su_max 0.001
_refine_ls_shift/su_mean 0.000
_refine_ls_structure_factor_coef Fsqd
_refine_ls_weighting_details 'calc w=1/[\s^2^(Fo^2^)+(0.1126P)^2^+43.3097P] where P=(Fo^2^+2Fc^2^)/3'
_refine_ls_weighting_scheme calc
_refine_ls_wR_factor_gt 0.2072
_refine_ls_wR_factor_ref 0.2356
_reflns_number_gt 5457
_reflns_number_total 9545
_reflns_threshold_expression >2sigma(I)
_cod_data_source_file ic300487a_si_002_2.cif
_cod_data_source_block 1guests
_cod_original_sg_symbol_H-M 'R -3'
_cod_database_code 4329361

loop_
_symmetry_equiv_pos_as_xyz
'x, y, z'
'-y, x-y, z'
'-x+y, -x, z'
'x+2/3, y+1/3, z+1/3'
'-y+2/3, x-y+1/3, z+1/3'
'-x+y+2/3, -x+1/3, z+1/3'
'x+1/3, y+2/3, z+2/3'
'-y+1/3, x-y+2/3, z+2/3'
'-x+y+1/3, -x+2/3, z+2/3'
'-x, -y, -z'
'y, -x+y, -z'
'x-y, x, -z'
'-x+2/3, -y+1/3, -z+1/3'
'y+2/3, -x+y+1/3, -z+1/3'
'x-y+2/3, x+1/3, -z+1/3'
'-x+1/3, -y+2/3, -z+2/3'
'y+1/3, -x+y+2/3, -z+2/3'
'x-y+1/3, x+2/3, -z+2/3'

loop_
_atom_site_label
_atom_site_type_symbol
_atom_site_fract_x
_atom_site_fract_y
_atom_site_fract_z
_atom_site_U_iso_or_equiv
_atom_site_adp_type
_atom_site_occupancy
_atom_site_symmetry_multiplicity
_atom_site_calc_flag
_atom_site_refinement_flags
Co1 Co 1.17716(4) 0.35182(4) 1.02918(3) 0.0364(3) Uani 1 1 d .
Co2 Co 1.04479(4) 0.28346(4) 1.03697(3) 0.0380(3) Uani 1 1 d .
Co3 Co 0.93184(4) 0.15820(4) 1.02976(3) 0.0389(3) Uani 1 1 d .
Co4 Co 0.96863(4) 0.24237(4) 0.94740(3) 0.0371(3) Uani 1 1 d .
O1W O 0.9657(2) 0.1152(2) 1.06327(19) 0.0522(14) Uani 1 1 d .
O1 O 1.1513(2) 0.4044(2) 1.05618(18) 0.0434(12) Uani 1 1 d .
O2 O 1.0636(2) 0.3455(2) 1.08327(18) 0.0469(13) Uani 1 1 d .
O3 O 1.0045(2) 0.3915(2) 1.23416(18) 0.0439(12) Uani 1 1 d .
O4 O 1.0509(3) 0.4832(2) 1.2527(2) 0.0633(17) Uani 1 1 d .
C1 C 1.1112(3) 0.3910(3) 1.0853(3) 0.0433(19) Uani 1 1 d .
C2 C 1.0453(3) 0.4416(3) 1.2301(3) 0.0416(18) Uani 1 1 d .
C3 C 1.1211(3) 0.4291(3) 1.1248(3) 0.0418(18) Uani 1 1 d .
C4 C 1.1742(3) 0.4782(4) 1.1298(3) 0.057(2) Uani 1 1 d .
H4A H 1.2032 0.4870 1.1077 0.068 Uiso 1 1 calc R
C5 C 1.1837(4) 0.5137(4) 1.1677(3) 0.062(3) Uani 1 1 d .
H5A H 1.2193 0.5468 1.1712 0.075 Uiso 1 1 calc R
C6 C 1.1425(4) 0.5013(4) 1.1993(3) 0.061(2) Uani 1 1 d .
H6A H 1.1498 0.5260 1.2248 0.073 Uiso 1 1 calc R
C7 C 1.0891(3) 0.4524(3) 1.1951(3) 0.0406(18) Uani 1 1 d .
C8 C 1.0795(3) 0.4167(3) 1.1575(2) 0.0391(17) Uani 1 1 d .
H8A H 1.0439 0.3834 1.1543 0.047 Uiso 1 1 calc R
O5 O 1.00463(19) 0.21455(18) 0.99688(16) 0.0354(11) Uani 1 1 d .
H5 H 1.0282 0.1990 0.9846 0.042 Uiso 1 1 calc R
O6 O 0.90346(19) 0.20627(19) 0.99648(16) 0.0369(11) Uani 1 1 d .
H6 H 0.9101 0.2372 1.0185 0.044 Uiso 1 1 calc R
O7 O 1.1117(2) 0.2768(2) 1.06778(16) 0.0408(12) Uani 1 1 d .
O8 O 1.1668(2) 0.2343(2) 1.09049(18) 0.0454(13) Uani 1 1 d .
O9 O 1.0666(2) 0.1850(2) 1.10440(18) 0.0487(14) Uani 1 1 d .
O10 O 1.1006(2) 0.1955(2) 1.02557(17) 0.0430(12) Uani 1 1 d .
S1 S 1.11119(8) 0.22191(8) 1.07215(6) 0.0387(4) Uani 1 1 d .
O11 O 1.10790(19) 0.3230(2) 0.98319(17) 0.0393(12) Uani 1 1 d .
O12 O 1.1088(2) 0.2512(2) 0.93472(19) 0.0512(14) Uani 1 1 d .
O13 O 1.0482(2) 0.2871(2) 0.91553(16) 0.0388(12) Uani 1 1 d .
O14 O 1.1484(2) 0.3464(2) 0.90672(19) 0.0571(15) Uani 1 1 d .
S2 S 1.10383(8) 0.30202(8) 0.93380(6) 0.0376(4) Uani 1 1 d .
O15 O 1.2340(3) 0.4140(2) 0.9834(2) 0.0614(16) Uani 1 1 d .
S3 S 1.22481(14) 0.45842(14) 0.96571(12) 0.0950(10) Uani 1 1 d .
C9 C 1.2684(7) 0.4829(6) 0.9154(5) 0.149(7) Uani 1 1 d .
H9A H 1.2532 0.4534 0.8916 0.223 Uiso 1 1 calc R
H9B H 1.3067 0.4919 0.9235 0.223 Uiso 1 1 calc R
H9C H 1.2691 0.5167 0.9035 0.223 Uiso 1 1 calc R
C10 C 1.2666(8) 0.5198(5) 1.0009(5) 0.156(7) Uani 1 1 d .
H10A H 1.2483 0.5151 1.0310 0.233 Uiso 1 1 calc R
H10B H 1.2702 0.5532 0.9854 0.233 Uiso 1 1 calc R
H10C H 1.3041 0.5244 1.0055 0.233 Uiso 1 1 calc R
O16 O 0.9755(2) 0.2287(2) 1.07996(17) 0.0492(14) Uani 1 1 d .
S4 S 0.97483(11) 0.24161(11) 1.13229(8) 0.0647(7) Uani 1 1 d .
C11 C 0.9214(4) 0.2617(4) 1.1353(3) 0.068(3) Uani 1 1 d .
H11A H 0.9356 0.2989 1.1211 0.102 Uiso 1 1 calc R
H11B H 0.9119 0.2633 1.1678 0.102 Uiso 1 1 calc R
H11C H 0.8876 0.2340 1.1188 0.102 Uiso 1 1 calc R
C12 C 0.9394(5) 0.1744(4) 1.1600(4) 0.077(3) Uani 1 1 d .
H12A H 0.9641 0.1580 1.1603 0.116 Uiso 1 1 calc R
H12B H 0.9048 0.1494 1.1430 0.116 Uiso 1 1 calc R
H12C H 0.9300 0.1789 1.1919 0.116 Uiso 1 1 calc R
O17 O 0.9962(2) 0.3128(2) 0.99886(18) 0.0452(13) Uani 1 1 d .
S5 S 1.01483(11) 0.37576(9) 0.99771(9) 0.0615(6) Uani 1 1 d .
C13 C 0.9540(4) 0.3784(4) 0.9847(4) 0.074(3) Uani 1 1 d .
H13A H 0.9285 0.3652 1.0114 0.111 Uiso 1 1 calc R
H13B H 0.9351 0.3543 0.9579 0.111 Uiso 1 1 calc R
H13C H 0.9642 0.4173 0.9774 0.111 Uiso 1 1 calc R
C14 C 1.0518(4) 0.4026(4) 0.9443(4) 0.084(4) Uani 1 1 d .
H14A H 1.0880 0.4034 0.9457 0.126 Uiso 1 1 calc R
H14B H 1.0586 0.4408 0.9392 0.126 Uiso 1 1 calc R
H14C H 1.0293 0.3781 0.9187 0.126 Uiso 1 1 calc R

loop_
_atom_site_aniso_label
_atom_site_aniso_U_11
_atom_site_aniso_U_22
_atom_site_aniso_U_33
_atom_site_aniso_U_23
_atom_site_aniso_U_13
_atom_site_aniso_U_12
Co1 0.0376(6) 0.0402(6) 0.0333(6) -0.0042(4) -0.0030(4) 0.0209(5)
Co2 0.0376(6) 0.0406(6) 0.0348(6) -0.0029(4) -0.0011(4) 0.0187(5)
Co3 0.0382(6) 0.0419(6) 0.0335(6) 0.0047(4) 0.0011(4) 0.0178(5)
Co4 0.0361(6) 0.0389(6) 0.0340(6) 0.0027(4) -0.0010(4) 0.0171(5)
O1W 0.056(3) 0.050(3) 0.054(4) 0.008(3) -0.011(3) 0.029(3)
O1 0.051(3) 0.046(3) 0.039(3) -0.002(2) 0.004(2) 0.028(3)
O2 0.050(3) 0.057(3) 0.039(3) -0.013(3) -0.007(2) 0.030(3)
O3 0.043(3) 0.042(3) 0.042(3) 0.000(2) 0.006(2) 0.018(3)
O4 0.079(4) 0.052(4) 0.057(4) -0.004(3) 0.028(3) 0.031(3)
C1 0.050(5) 0.042(5) 0.046(5) -0.002(4) -0.006(4) 0.029(4)
C2 0.053(5) 0.044(5) 0.031(4) 0.004(3) -0.001(3) 0.026(4)
C3 0.044(4) 0.039(4) 0.049(5) 0.004(4) 0.007(4) 0.026(4)
C4 0.046(5) 0.068(6) 0.047(5) -0.006(4) 0.009(4) 0.022(5)
C5 0.039(5) 0.055(5) 0.069(6) -0.020(5) 0.011(4) 0.005(4)
C6 0.065(6) 0.060(6) 0.056(6) -0.021(4) 0.007(5) 0.030(5)
C7 0.044(4) 0.039(4) 0.038(4) 0.003(3) 0.012(3) 0.021(4)
C8 0.042(4) 0.039(4) 0.037(4) -0.008(3) 0.002(3) 0.021(4)
O5 0.034(3) 0.032(3) 0.038(3) -0.001(2) 0.003(2) 0.015(2)
O6 0.037(3) 0.038(3) 0.035(3) -0.007(2) -0.009(2) 0.019(2)
O7 0.048(3) 0.044(3) 0.034(3) -0.001(2) -0.004(2) 0.025(3)
O8 0.052(3) 0.053(3) 0.040(3) 0.006(2) 0.003(2) 0.032(3)
O9 0.049(3) 0.057(3) 0.036(3) 0.010(3) 0.006(2) 0.024(3)
O10 0.044(3) 0.046(3) 0.039(3) -0.003(2) -0.002(2) 0.023(3)
S1 0.0397(10) 0.0453(11) 0.0332(10) 0.0025(8) -0.0003(8) 0.0227(9)
O11 0.034(3) 0.040(3) 0.040(3) 0.005(2) -0.001(2) 0.015(2)
O12 0.057(3) 0.064(4) 0.046(3) -0.014(3) -0.014(3) 0.040(3)
O13 0.040(3) 0.050(3) 0.031(3) 0.000(2) 0.002(2) 0.026(3)
O14 0.057(4) 0.065(4) 0.039(3) 0.004(3) 0.002(3) 0.024(3)
S2 0.0391(10) 0.0422(10) 0.0302(10) 0.0009(8) 0.0004(8) 0.0195(9)
O15 0.076(4) 0.043(3) 0.071(4) 0.018(3) 0.025(3) 0.034(3)
S3 0.098(2) 0.096(2) 0.091(2) 0.0161(18) 0.0096(18) 0.0485(19)
C9 0.176(16) 0.119(12) 0.151(15) 0.088(11) 0.074(12) 0.074(11)
C10 0.220(19) 0.062(8) 0.121(13) -0.016(8) 0.012(12) 0.023(10)
O16 0.049(3) 0.062(4) 0.031(3) -0.002(2) 0.004(2) 0.024(3)
S4 0.0754(16) 0.0757(16) 0.0383(13) -0.0013(11) 0.0035(11) 0.0342(14)
C11 0.079(7) 0.083(7) 0.044(5) -0.016(5) 0.005(5) 0.043(6)
C12 0.100(8) 0.073(7) 0.062(7) -0.003(5) 0.009(6) 0.045(6)
O17 0.049(3) 0.040(3) 0.045(3) 0.001(2) -0.003(2) 0.021(3)
S5 0.0701(16) 0.0442(12) 0.0725(17) -0.0045(11) -0.0129(12) 0.0302(12)
C13 0.079(7) 0.078(7) 0.086(8) 0.004(6) 0.002(6) 0.055(6)
C14 0.078(7) 0.046(5) 0.130(10) 0.041(6) 0.038(7) 0.032(5)

loop_
_atom_type_symbol
_atom_type_description
_atom_type_scat_dispersion_real
_atom_type_scat_dispersion_imag
_atom_type_scat_source
C C 0.0033 0.0016 'International Tables Vol C Tables 4.2.6.8 and 6.1.1.4'
H H 0.0000 0.0000 'International Tables Vol C Tables 4.2.6.8 and 6.1.1.4'
O O 0.0106 0.0060 'International Tables Vol C Tables 4.2.6.8 and 6.1.1.4'
S S 0.1246 0.1234 'International Tables Vol C Tables 4.2.6.8 and 6.1.1.4'
Co Co 0.3494 0.9721 'International Tables Vol C Tables 4.2.6.8 and 6.1.1.4'

loop_
_geom_angle_atom_site_label_1
_geom_angle_atom_site_label_2
_geom_angle_atom_site_label_3
_geom_angle
_geom_angle_site_symmetry_1
_geom_angle_site_symmetry_3
O4 Co1 O6 94.9(2) 15_547 11_667
O4 Co1 O1 82.9(2) 15_547 .
O6 Co1 O1 177.3(2) 11_667 .
O4 Co1 O15 90.5(3) 15_547 .
O6 Co1 O15 86.0(2) 11_667 .
O1 Co1 O15 92.6(2) . .
O4 Co1 O11 168.7(2) 15_547 .
O6 Co1 O11 95.77(19) 11_667 .
O1 Co1 O11 86.6(2) . .
O15 Co1 O11 94.1(2) . .
O4 Co1 O7 97.3(2) 15_547 .
O6 Co1 O7 88.50(19) 11_667 .
O1 Co1 O7 93.21(19) . .
O15 Co1 O7 170.8(2) . .
O11 Co1 O7 79.16(18) . .
O5 Co2 O2 164.4(2) . .
O5 Co2 O7 104.56(19) . .
O2 Co2 O7 85.8(2) . .
O5 Co2 O16 78.29(19) . .
O2 Co2 O16 88.3(2) . .
O7 Co2 O16 101.4(2) . .
O5 Co2 O11 89.00(19) . .
O2 Co2 O11 104.4(2) . .
O7 Co2 O11 80.55(18) . .
O16 Co2 O11 167.2(2) . .
O5 Co2 O17 84.69(19) . .
O2 Co2 O17 88.2(2) . .
O7 Co2 O17 163.7(2) . .
O16 Co2 O17 93.5(2) . .
O11 Co2 O17 86.33(19) . .
O5 Co3 O1W 95.8(2) . .
O5 Co3 O12 173.7(2) . 12_547
O1W Co3 O12 88.2(2) . 12_547
O5 Co3 O6 80.74(19) . .
O1W Co3 O6 176.0(2) . .
O12 Co3 O6 95.0(2) 12_547 .
O5 Co3 O10 93.20(19) . 12_547
O1W Co3 O10 90.8(2) . 12_547
O12 Co3 O10 91.5(2) 12_547 12_547
O6 Co3 O10 91.42(19) . 12_547
O5 Co3 O16 75.43(19) . .
O1W Co3 O16 89.4(2) . .
O12 Co3 O16 99.9(2) 12_547 .
O6 Co3 O16 87.73(19) . .
O10 Co3 O16 168.6(2) 12_547 .
O3 Co4 O5 172.6(2) 8_644 .
O3 Co4 O8 92.4(2) 8_644 12_547
O5 Co4 O8 94.12(19) . 12_547
O3 Co4 O6 104.31(19) 8_644 .
O5 Co4 O6 79.16(18) . .
O8 Co4 O6 90.94(19) 12_547 .
O3 Co4 O13 87.0(2) 8_644 .
O5 Co4 O13 88.28(18) . .
O8 Co4 O13 100.73(19) 12_547 .
O6 Co4 O13 163.47(19) . .
O3 Co4 O17 93.2(2) 8_644 .
O5 Co4 O17 81.06(18) . .
O8 Co4 O17 169.0(2) 12_547 .
O6 Co4 O17 78.45(18) . .
O13 Co4 O17 89.09(19) . .
C1 O1 Co1 126.5(5) . .
C1 O2 Co2 124.0(5) . .
C2 O3 Co4 125.7(5) . 6_665
C2 O4 Co1 144.6(5) . 14_567
O2 C1 O1 124.1(7) . .
O2 C1 C3 117.5(7) . .
O1 C1 C3 118.3(7) . .
O4 C2 O3 125.3(7) . .
O4 C2 C7 117.0(7) . .
O3 C2 C7 117.8(7) . .
C8 C3 C4 119.6(7) . .
C8 C3 C1 121.1(7) . .
C4 C3 C1 119.3(7) . .
C5 C4 C3 119.2(7) . .
C6 C5 C4 120.7(8) . .
C5 C6 C7 121.2(8) . .
C8 C7 C6 118.3(7) . .
C8 C7 C2 122.7(7) . .
C6 C7 C2 118.9(7) . .
C3 C8 C7 121.1(7) . .
Co2 O5 Co3 108.1(2) . .
Co2 O5 Co4 100.8(2) . .
Co3 O5 Co4 97.63(19) . .
Co1 O6 Co3 125.5(2) 12_547 .
Co1 O6 Co4 115.1(2) 12_547 .
Co3 O6 Co4 96.39(19) . .
S1 O7 Co2 122.9(3) . .
S1 O7 Co1 124.3(3) . .
Co2 O7 Co1 92.47(18) . .
S1 O8 Co4 124.6(3) . 11_667
S1 O10 Co3 124.6(3) . 11_667
O9 S1 O8 109.7(3) . .
O9 S1 O10 110.3(3) . .
O8 S1 O10 111.2(3) . .
O9 S1 O7 109.4(3) . .
O8 S1 O7 107.9(3) . .
O10 S1 O7 108.3(3) . .
S2 O11 Co1 127.7(3) . .
S2 O11 Co2 126.4(3) . .
Co1 O11 Co2 94.57(19) . .
S2 O12 Co3 135.2(3) . 11_667
S2 O13 Co4 129.5(3) . .
O14 S2 O13 111.3(3) . .
O14 S2 O12 111.6(4) . .
O13 S2 O12 108.6(3) . .
O14 S2 O11 108.5(3) . .
O13 S2 O11 108.2(3) . .
O12 S2 O11 108.6(3) . .
S3 O15 Co1 122.1(4) . .
O15 S3 C9 103.7(6) . .
O15 S3 C10 106.7(7) . .
C9 S3 C10 96.6(8) . .
S4 O16 Co2 120.9(3) . .
S4 O16 Co3 140.2(3) . .
Co2 O16 Co3 97.8(2) . .
O16 S4 C12 105.2(4) . .
O16 S4 C11 102.8(4) . .
C12 S4 C11 100.8(5) . .
S5 O17 Co2 120.4(3) . .
S5 O17 Co4 137.0(3) . .
Co2 O17 Co4 91.18(19) . .
O17 S5 C13 105.2(4) . .
O17 S5 C14 106.4(4) . .
C13 S5 C14 98.9(5) . .

loop_
_geom_bond_atom_site_label_1
_geom_bond_atom_site_label_2
_geom_bond_distance
_geom_bond_site_symmetry_2
Co1 O4 2.015(5) 15_547
Co1 O6 2.015(5) 11_667
Co1 O1 2.051(5) .
Co1 O15 2.101(6) .
Co1 O11 2.119(5) .
Co1 O7 2.235(5) .
Co2 O5 2.009(5) .
Co2 O2 2.016(5) .
Co2 O7 2.125(5) .
Co2 O16 2.132(5) .
Co2 O11 2.168(5) .
Co2 O17 2.170(5) .
Co3 O5 2.045(5) .
Co3 O1W 2.068(5) .
Co3 O12 2.066(5) 12_547
Co3 O6 2.070(5) .
Co3 O10 2.102(5) 12_547
Co3 O16 2.225(5) .
Co4 O3 2.035(5) 8_644
Co4 O5 2.085(5) .
Co4 O8 2.101(5) 12_547
Co4 O6 2.100(5) .
Co4 O13 2.105(5) .
Co4 O17 2.247(5) .
O1 C1 1.282(9) .
O2 C1 1.277(9) .
O3 C2 1.270(9) .
O3 Co4 2.036(5) 6_665
O4 C2 1.254(9) .
O4 Co1 2.015(5) 14_567
C1 C3 1.478(11) .
C2 C7 1.482(10) .
C3 C8 1.385(10) .
C3 C4 1.411(11) .
C4 C5 1.399(11) .
C5 C6 1.355(11) .
C6 C7 1.411(11) .
C7 C8 1.394(10) .
O6 Co1 2.015(5) 12_547
O7 S1 1.504(5) .
O8 S1 1.483(5) .
O8 Co4 2.101(5) 11_667
O9 S1 1.465(5) .
O10 S1 1.486(5) .
O10 Co3 2.102(5) 11_667
O11 S2 1.520(5) .
O12 S2 1.466(5) .
O12 Co3 2.066(5) 11_667
O13 S2 1.464(5) .
O14 S2 1.447(6) .
O15 S3 1.454(6) .
S3 C9 1.783(13) .
S3 C10 1.802(13) .
O16 S4 1.554(5) .
S4 C12 1.785(10) .
S4 C11 1.807(9) .
O17 S5 1.534(5) .
S5 C13 1.746(9) .
S5 C14 1.789(10) .
